data_2233553
loop_
_publ_author_name
'Fun, Hoong-Kun'
'Ooi, Chin Wei'
'Garudachari, B.'
'Isloor, Arun M.'
'Hegde, Gurumurthy'

_publ_section_title
;
 Ethyl
 1-(2,4-dichlorobenzyl)-4-oxo-7-trifluoromethyl-1,4-dihydroquinoline-3-carboxylate
;
_journal_coeditor_code LH5400
_journal_issue 2
_journal_name_full 'Acta Crystallographica Section E'
_journal_page_first o435
_journal_page_last o436
_journal_paper_doi 10.1107/S1600536812001249
_journal_volume 68
_journal_year 2012
_chemical_formula_iupac 'C20 H14 Cl2 F3 N O3'
_chemical_formula_moiety 'C20 H14 Cl2 F3 N O3'
_chemical_formula_sum 'C20 H14 Cl2 F3 N O3'
_chemical_formula_weight 444.22
_chemical_name_systematic
;
Ethyl 1-(2,4-dichlorobenzyl)-4-oxo-7-trifluoromethyl-1,4-dihydroquinoline-3-
carboxylate
;
_space_group_IT_number 2
_symmetry_cell_setting triclinic
_symmetry_space_group_name_Hall '-P 1'
_symmetry_space_group_name_H-M 'P -1'
_atom_sites_solution_hydrogens geom
_atom_sites_solution_primary direct
_atom_sites_solution_secondary difmap
_audit_creation_method SHELXL-97
_cell_angle_alpha 77.299(6)
_cell_angle_beta 76.198(5)
_cell_angle_gamma 67.488(4)
_cell_formula_units_Z 2
_cell_length_a 8.090(2)
_cell_length_b 9.547(3)
_cell_length_c 14.047(4)
_cell_measurement_reflns_used 3077
_cell_measurement_temperature 296(2)
_cell_measurement_theta_max 24.23
_cell_measurement_theta_min 2.33
_cell_volume 963.3(5)
_computing_cell_refinement 'SAINT (Bruker, 2009)'
_computing_data_collection 'APEX2 (Bruker, 2009)'
_computing_data_reduction 'SAINT (Bruker, 2009)'
_computing_molecular_graphics 'SHELXTL (Sheldrick, 2008)'
_computing_publication_material
;
SHELXTL (Sheldrick, 2008) and PLATON (Spek, 2009)
;
_computing_structure_refinement 'SHELXTL (Sheldrick, 2008)'
_computing_structure_solution 'SHELXTL (Sheldrick, 2008)'
_diffrn_ambient_temperature 296(2)
_diffrn_measured_fraction_theta_full 0.985
_diffrn_measured_fraction_theta_max 0.985
_diffrn_measurement_device_type 'Bruker APEX DUO CCD area-detector'
_diffrn_measurement_method '\f and \w scans'
_diffrn_radiation_monochromator graphite
_diffrn_radiation_source 'fine-focus sealed tube'
_diffrn_radiation_type MoK\a
_diffrn_radiation_wavelength 0.71073
_diffrn_reflns_av_R_equivalents 0.0268
_diffrn_reflns_av_sigmaI/netI 0.0379
_diffrn_reflns_limit_h_max 11
_diffrn_reflns_limit_h_min -10
_diffrn_reflns_limit_k_max 13
_diffrn_reflns_limit_k_min -13
_diffrn_reflns_limit_l_max 19
_diffrn_reflns_limit_l_min -19
_diffrn_reflns_number 13916
_diffrn_reflns_theta_full 29.05
_diffrn_reflns_theta_max 29.05
_diffrn_reflns_theta_min 1.51
_diffrn_standards_number 0
_exptl_absorpt_coefficient_mu 0.387
_exptl_absorpt_correction_T_max 0.9723
_exptl_absorpt_correction_T_min 0.8517
_exptl_absorpt_correction_type multi-scan
_exptl_absorpt_process_details '(<i>SADABS</i>; Bruker, 2009)'
_exptl_crystal_colour colourless
_exptl_crystal_density_diffrn 1.531
_exptl_crystal_density_method 'not measured'
_exptl_crystal_description block
_exptl_crystal_F_000 452
_exptl_crystal_size_max 0.43
_exptl_crystal_size_mid 0.18
_exptl_crystal_size_min 0.07
_refine_diff_density_max 0.354
_refine_diff_density_min -0.337
_refine_ls_extinction_method none
_refine_ls_goodness_of_fit_ref 1.035
_refine_ls_hydrogen_treatment constr
_refine_ls_matrix_type full
_refine_ls_number_parameters 288
_refine_ls_number_reflns 5071
_refine_ls_number_restraints 7
_refine_ls_restrained_S_all 1.038
_refine_ls_R_factor_all 0.1083
_refine_ls_R_factor_gt 0.0562
_refine_ls_shift/su_max_lt 0.001
_refine_ls_shift/su_mean 0.000
_refine_ls_structure_factor_coef Fsqd
_refine_ls_weighting_details 'calc w=1/[\s^2^(Fo^2^)+(0.0711P)^2^+0.3522P] where P=(Fo^2^+2Fc^2^)/3'
_refine_ls_weighting_scheme calc
_refine_ls_wR_factor_gt 0.1457
_refine_ls_wR_factor_ref 0.1794
_reflns_number_gt 2759
_reflns_number_total 5071
_reflns_threshold_expression I>2\s(I)
_cod_data_source_file lh5400.cif
_cod_data_source_block I
_cod_database_code 2233553
_cod_database_fobs_code 2233553

loop_
_symmetry_equiv_pos_as_xyz
'x, y, z'
'-x, -y, -z'

loop_
_atom_site_type_symbol
_atom_site_label
_atom_site_fract_x
_atom_site_fract_y
_atom_site_fract_z
_atom_site_U_iso_or_equiv
_atom_site_adp_type
_atom_site_calc_flag
_atom_site_refinement_flags
_atom_site_occupancy
_atom_site_symmetry_multiplicity
_atom_site_disorder_assembly
_atom_site_disorder_group
Cl Cl1 -0.33323(10) 0.73631(10) 0.39029(6) 0.0780(3) Uani d . 1 1 A .
Cl Cl2 0.24014(16) 0.66624(13) 0.54781(7) 0.1052(4) Uani d . 1 1 A .
C C20 0.1448(11) 0.0460(8) 0.2381(6) 0.0900(15) Uani d PD 0.784(10) 1 A 1
F F1 0.0710(8) -0.0345(4) 0.2048(3) 0.1144(17) Uani d PD 0.784(10) 1 A 1
F F2 0.2991(6) -0.0610(5) 0.2577(5) 0.137(2) Uani d PD 0.784(10) 1 A 1
F F3 0.0375(13) 0.0915(6) 0.3154(4) 0.197(5) Uani d PD 0.784(10) 1 A 1
C C20A 0.134(3) 0.055(2) 0.2391(13) 0.0638(7) Uani d PD 0.216(10) 1 A 2
F F1A 0.207(3) -0.0777(17) 0.2083(14) 0.149(7) Uani d PD 0.216(10) 1 A 2
F F2A 0.204(2) 0.042(2) 0.3172(9) 0.103(6) Uani d PD 0.216(10) 1 A 2
F F3A -0.026(2) 0.078(2) 0.2781(19) 0.149(7) Uani d PD 0.216(10) 1 A 2
O O1 0.3593(3) 0.7747(2) -0.19081(13) 0.0747(6) Uani d . 1 1 . .
O O2 0.2188(3) 0.9285(2) -0.07639(15) 0.0818(6) Uani d . 1 1 . .
O O3 0.4032(4) 0.4757(3) -0.14202(17) 0.0992(8) Uani d . 1 1 . .
N N1 0.0638(3) 0.5929(2) 0.11707(14) 0.0525(5) Uani d . 1 1 A .
C C1 0.1139(3) 0.6989(3) 0.04830(18) 0.0538(6) Uani d . 1 1 . .
H H1A 0.0652 0.7997 0.0611 0.065 Uiso calc R 1 1 . .
C C2 0.2309(3) 0.6694(3) -0.03871(18) 0.0519(6) Uani d . 1 1 . .
C C3 0.3065(4) 0.5147(3) -0.0630(2) 0.0614(7) Uani d . 1 1 . .
C C4 0.2558(3) 0.4008(3) 0.01455(19) 0.0546(6) Uani d . 1 1 A .
C C5 0.3257(4) 0.2471(3) -0.0008(2) 0.0668(7) Uani d . 1 1 . .
H H5A 0.4018 0.2206 -0.0600 0.080 Uiso calc R 1 1 . .
C C6 0.2850(4) 0.1353(3) 0.0693(2) 0.0726(8) Uani d . 1 1 A .
H H6A 0.3294 0.0344 0.0570 0.087 Uiso calc R 1 1 . .
C C7 0.1763(4) 0.1747(3) 0.1588(2) 0.0638(7) Uani d D 1 1 . .
C C8 0.1019(4) 0.3237(3) 0.1768(2) 0.0580(6) Uani d . 1 1 A .
H H8A 0.0275 0.3481 0.2369 0.070 Uiso calc R 1 1 . .
C C9 0.1394(3) 0.4388(3) 0.10383(18) 0.0506(6) Uani d . 1 1 . .
C C10 -0.0705(3) 0.6443(3) 0.20509(18) 0.0570(6) Uani d . 1 1 . .
H H10A -0.1461 0.5812 0.2247 0.068 Uiso calc R 1 1 A .
H H10B -0.1484 0.7490 0.1876 0.068 Uiso calc R 1 1 . .
C C11 0.0122(3) 0.6370(3) 0.29170(17) 0.0497(6) Uani d . 1 1 A .
C C12 -0.0999(3) 0.6848(3) 0.37876(18) 0.0546(6) Uani d . 1 1 . .
C C13 -0.0312(4) 0.6930(3) 0.4573(2) 0.0692(8) Uani d . 1 1 A .
H H13A -0.1089 0.7262 0.5148 0.083 Uiso calc R 1 1 . .
C C14 0.1529(4) 0.6517(3) 0.4499(2) 0.0680(8) Uani d . 1 1 . .
C C15 0.2693(4) 0.5999(3) 0.3659(2) 0.0651(7) Uani d . 1 1 A .
H H15A 0.3942 0.5695 0.3619 0.078 Uiso calc R 1 1 . .
C C16 0.1983(4) 0.5938(3) 0.2878(2) 0.0580(6) Uani d . 1 1 . .
H H16A 0.2769 0.5598 0.2307 0.070 Uiso calc R 1 1 A .
C C17 0.2670(3) 0.8046(3) -0.10207(19) 0.0566(6) Uani d . 1 1 . .
C C18 0.3971(5) 0.9011(3) -0.2582(2) 0.0729(8) Uani d . 1 1 . .
H H18A 0.4611 0.9439 -0.2290 0.087 Uiso calc R 1 1 . .
H H18B 0.2848 0.9811 -0.2730 0.087 Uiso calc R 1 1 . .
C C19 0.5111(6) 0.8397(4) -0.3499(2) 0.1007(13) Uani d . 1 1 . .
H H19A 0.5278 0.9226 -0.3993 0.151 Uiso calc R 1 1 . .
H H19B 0.4521 0.7878 -0.3740 0.151 Uiso calc R 1 1 . .
H H19C 0.6271 0.7691 -0.3356 0.151 Uiso calc R 1 1 . .

loop_
_atom_site_aniso_label
_atom_site_aniso_U_11
_atom_site_aniso_U_22
_atom_site_aniso_U_33
_atom_site_aniso_U_12
_atom_site_aniso_U_13
_atom_site_aniso_U_23
Cl1 0.0572(4) 0.0910(6) 0.0667(5) -0.0187(4) 0.0125(3) -0.0118(4)
Cl2 0.1179(8) 0.1260(8) 0.0906(7) -0.0464(7) -0.0256(6) -0.0378(6)
C20 0.091(4) 0.062(3) 0.116(4) -0.028(3) -0.016(3) -0.010(3)
F1 0.120(4) 0.097(2) 0.156(3) -0.073(3) -0.038(2) 0.003(2)
F2 0.099(3) 0.099(3) 0.207(5) -0.048(2) -0.072(3) 0.069(3)
F3 0.325(11) 0.088(3) 0.129(4) -0.094(5) 0.092(6) -0.020(3)
C20A 0.0626(17) 0.0525(15) 0.0778(19) -0.0208(13) -0.0151(14) -0.0079(13)
F1A 0.096(9) 0.116(10) 0.226(15) -0.066(7) 0.006(8) 0.010(9)
F2A 0.083(9) 0.145(15) 0.076(8) -0.057(10) -0.038(7) 0.053(8)
F3A 0.096(9) 0.116(10) 0.226(15) -0.066(7) 0.006(8) 0.010(9)
O1 0.0975(15) 0.0655(12) 0.0540(11) -0.0334(11) 0.0120(10) -0.0122(9)
O2 0.1094(17) 0.0645(13) 0.0696(13) -0.0377(12) 0.0106(12) -0.0200(10)
O3 0.1143(19) 0.0721(14) 0.0803(15) -0.0225(13) 0.0394(13) -0.0285(12)
N1 0.0536(12) 0.0498(11) 0.0481(11) -0.0138(9) 0.0006(9) -0.0124(9)
C1 0.0558(15) 0.0509(14) 0.0526(14) -0.0154(11) -0.0049(11) -0.0139(11)
C2 0.0520(14) 0.0529(14) 0.0486(13) -0.0178(11) -0.0027(11) -0.0103(11)
C3 0.0539(15) 0.0601(16) 0.0569(15) -0.0089(12) 0.0025(12) -0.0153(12)
C4 0.0477(13) 0.0523(14) 0.0582(15) -0.0091(11) -0.0061(11) -0.0153(11)
C5 0.0615(17) 0.0576(16) 0.0692(18) -0.0067(13) -0.0025(13) -0.0198(14)
C6 0.0751(19) 0.0515(16) 0.087(2) -0.0132(14) -0.0137(16) -0.0176(15)
C7 0.0626(17) 0.0525(15) 0.0778(19) -0.0208(13) -0.0151(14) -0.0079(13)
C8 0.0548(15) 0.0585(16) 0.0601(15) -0.0212(12) -0.0063(12) -0.0087(12)
C9 0.0476(13) 0.0481(13) 0.0553(14) -0.0139(11) -0.0070(11) -0.0131(11)
C10 0.0511(14) 0.0554(14) 0.0551(15) -0.0129(11) 0.0065(11) -0.0168(12)
C11 0.0544(14) 0.0411(12) 0.0491(13) -0.0184(10) 0.0034(10) -0.0076(10)
C12 0.0558(14) 0.0498(14) 0.0491(14) -0.0196(11) 0.0069(11) -0.0039(11)
C13 0.078(2) 0.0700(18) 0.0518(16) -0.0258(15) 0.0095(14) -0.0156(13)
C14 0.081(2) 0.0682(18) 0.0591(16) -0.0310(16) -0.0091(15) -0.0132(14)
C15 0.0621(17) 0.0616(17) 0.0757(19) -0.0261(14) -0.0078(14) -0.0140(14)
C16 0.0562(15) 0.0569(15) 0.0578(15) -0.0208(12) 0.0045(12) -0.0156(12)
C17 0.0541(15) 0.0618(16) 0.0529(14) -0.0210(12) -0.0026(11) -0.0119(12)
C18 0.084(2) 0.0724(19) 0.0620(17) -0.0388(16) 0.0061(15) -0.0073(14)
C19 0.137(3) 0.100(3) 0.064(2) -0.058(3) 0.023(2) -0.0218(18)

loop_
_atom_type_symbol
_atom_type_description
_atom_type_scat_dispersion_real
_atom_type_scat_dispersion_imag
_atom_type_scat_source
C C 0.0033 0.0016 'International Tables Vol C Tables 4.2.6.8 and 6.1.1.4'
H H 0.0000 0.0000 'International Tables Vol C Tables 4.2.6.8 and 6.1.1.4'
N N 0.0061 0.0033 'International Tables Vol C Tables 4.2.6.8 and 6.1.1.4'
O O 0.0106 0.0060 'International Tables Vol C Tables 4.2.6.8 and 6.1.1.4'
F F 0.0171 0.0103 'International Tables Vol C Tables 4.2.6.8 and 6.1.1.4'
Cl Cl 0.1484 0.1585 'International Tables Vol C Tables 4.2.6.8 and 6.1.1.4'

loop_
_geom_angle_atom_site_label_1
_geom_angle_atom_site_label_2
_geom_angle_atom_site_label_3
_geom_angle
F3 C20 F2 112.3(8)
F3 C20 F1 105.5(6)
F2 C20 F1 101.2(6)
F3 C20 C7 113.9(6)
F2 C20 C7 111.8(6)
F1 C20 C7 111.2(6)
F3A C20A F1A 110.4(17)
F3A C20A F2A 99.9(16)
F1A C20A F2A 106.3(18)
F3A C20A C7 118.3(17)
F1A C20A C7 109.6(14)
F2A C20A C7 111.4(13)
C17 O1 C18 116.3(2)
C1 N1 C9 120.0(2)
C1 N1 C10 118.3(2)
C9 N1 C10 121.7(2)
N1 C1 C2 124.9(2)
N1 C1 H1A 117.6
C2 C1 H1A 117.6
C1 C2 C3 119.4(2)
C1 C2 C17 115.1(2)
C3 C2 C17 125.5(2)
O3 C3 C2 125.5(3)
O3 C3 C4 120.0(2)
C2 C3 C4 114.5(2)
C5 C4 C9 118.3(2)
C5 C4 C3 118.9(2)
C9 C4 C3 122.8(2)
C6 C5 C4 121.6(3)
C6 C5 H5A 119.2
C4 C5 H5A 119.2
C5 C6 C7 119.0(3)
C5 C6 H6A 120.5
C7 C6 H6A 120.5
C8 C7 C6 121.6(3)
C8 C7 C20A 117.5(8)
C6 C7 C20A 120.9(8)
C8 C7 C20 120.7(4)
C6 C7 C20 117.7(4)
C7 C8 C9 119.3(3)
C7 C8 H8A 120.4
C9 C8 H8A 120.4
N1 C9 C8 121.8(2)
N1 C9 C4 118.2(2)
C8 C9 C4 120.1(2)
N1 C10 C11 113.9(2)
N1 C10 H10A 108.8
C11 C10 H10A 108.8
N1 C10 H10B 108.8
C11 C10 H10B 108.8
H10A C10 H10B 107.7
C12 C11 C16 117.1(2)
C12 C11 C10 119.6(2)
C16 C11 C10 123.2(2)
C13 C12 C11 121.8(3)
C13 C12 Cl1 118.4(2)
C11 C12 Cl1 119.8(2)
C14 C13 C12 119.3(3)
C14 C13 H13A 120.3
C12 C13 H13A 120.3
C13 C14 C15 120.8(3)
C13 C14 Cl2 119.5(2)
C15 C14 Cl2 119.7(3)
C16 C15 C14 119.1(3)
C16 C15 H15A 120.4
C14 C15 H15A 120.4
C15 C16 C11 121.8(2)
C15 C16 H16A 119.1
C11 C16 H16A 119.1
O2 C17 O1 122.9(2)
O2 C17 C2 124.4(2)
O1 C17 C2 112.6(2)
O1 C18 C19 107.1(3)
O1 C18 H18A 110.3
C19 C18 H18A 110.3
O1 C18 H18B 110.3
C19 C18 H18B 110.3
H18A C18 H18B 108.6
C18 C19 H19A 109.5
C18 C19 H19B 109.5
H19A C19 H19B 109.5
C18 C19 H19C 109.5
H19A C19 H19C 109.5
H19B C19 H19C 109.5

loop_
_geom_bond_atom_site_label_1
_geom_bond_atom_site_label_2
_geom_bond_distance
Cl1 C12 1.735(3)
Cl2 C14 1.741(3)
C20 F3 1.262(8)
C20 F2 1.320(7)
C20 F1 1.344(8)
C20 C7 1.522(8)
C20A F3A 1.235(16)
C20A F1A 1.303(16)
C20A F2A 1.311(16)
C20A C7 1.494(17)
O1 C17 1.320(3)
O1 C18 1.445(3)
O2 C17 1.204(3)
O3 C3 1.236(3)
N1 C1 1.349(3)
N1 C9 1.396(3)
N1 C10 1.472(3)
C1 C2 1.365(3)
C1 H1A 0.9300
C2 C3 1.450(4)
C2 C17 1.484(4)
C3 C4 1.465(4)
C4 C5 1.401(4)
C4 C9 1.402(3)
C5 C6 1.367(4)
C5 H5A 0.9300
C6 C7 1.388(4)
C6 H6A 0.9300
C7 C8 1.371(4)
C8 C9 1.401(4)
C8 H8A 0.9300
C10 C11 1.499(4)
C10 H10A 0.9700
C10 H10B 0.9700
C11 C12 1.387(3)
C11 C16 1.391(4)
C12 C13 1.377(4)
C13 C14 1.371(4)
C13 H13A 0.9300
C14 C15 1.376(4)
C15 C16 1.375(4)
C15 H15A 0.9300
C16 H16A 0.9300
C18 C19 1.485(4)
C18 H18A 0.9700
C18 H18B 0.9700
C19 H19A 0.9600
C19 H19B 0.9600
C19 H19C 0.9600

loop_
_geom_hbond_atom_site_label_D
_geom_hbond_atom_site_label_H
_geom_hbond_atom_site_label_A
_geom_hbond_site_symmetry_A
_geom_hbond_distance_DH
_geom_hbond_distance_HA
_geom_hbond_distance_DA
_geom_hbond_angle_DHA
_geom_hbond_publ_flag
C16 H16A O3 2_665 0.9300 2.5200 3.292(5) 141.00 yes
C18 H18A F2 2_665 0.9700 2.5000 3.355(7) 147.00 yes

loop_
_geom_torsion_atom_site_label_1
_geom_torsion_atom_site_label_2
_geom_torsion_atom_site_label_3
_geom_torsion_atom_site_label_4
_geom_torsion
C9 N1 C1 C2 3.1(4)
C10 N1 C1 C2 -177.2(2)
N1 C1 C2 C3 1.6(4)
N1 C1 C2 C17 -179.3(2)
C1 C2 C3 O3 174.7(3)
C17 C2 C3 O3 -4.3(5)
C1 C2 C3 C4 -3.8(4)
C17 C2 C3 C4 177.2(2)
O3 C3 C4 C5 3.0(4)
C2 C3 C4 C5 -178.4(3)
O3 C3 C4 C9 -176.8(3)
C2 C3 C4 C9 1.8(4)
C9 C4 C5 C6 -0.8(4)
C3 C4 C5 C6 179.3(3)
C4 C5 C6 C7 -2.1(5)
C5 C6 C7 C8 3.2(5)
C5 C6 C7 C20A -177.6(8)
C5 C6 C7 C20 -175.6(4)
F3A C20A C7 C8 49(2)
F1A C20A C7 C8 176.8(13)
F2A C20A C7 C8 -65.8(19)
F3A C20A C7 C6 -130.1(17)
F1A C20A C7 C6 -2.5(18)
F2A C20A C7 C6 114.9(15)
F3A C20A C7 C20 -159(16)
F1A C20A C7 C20 -31(14)
F2A C20A C7 C20 86(15)
F3 C20 C7 C8 4.5(8)
F2 C20 C7 C8 -124.1(6)
F1 C20 C7 C8 123.6(6)
F3 C20 C7 C6 -176.7(6)
F2 C20 C7 C6 54.7(8)
F1 C20 C7 C6 -57.6(8)
F3 C20 C7 C20A -24(14)
F2 C20 C7 C20A -153(15)
F1 C20 C7 C20A 95(15)
C6 C7 C8 C9 -1.3(4)
C20A C7 C8 C9 179.4(8)
C20 C7 C8 C9 177.5(4)
C1 N1 C9 C8 174.9(2)
C10 N1 C9 C8 -4.8(4)
C1 N1 C9 C4 -5.0(4)
C10 N1 C9 C4 175.2(2)
C7 C8 C9 N1 178.3(2)
C7 C8 C9 C4 -1.7(4)
C5 C4 C9 N1 -177.3(2)
C3 C4 C9 N1 2.6(4)
C5 C4 C9 C8 2.7(4)
C3 C4 C9 C8 -177.4(2)
C1 N1 C10 C11 -93.1(3)
C9 N1 C10 C11 86.7(3)
N1 C10 C11 C12 178.9(2)
N1 C10 C11 C16 3.4(3)
C16 C11 C12 C13 1.6(4)
C10 C11 C12 C13 -174.2(2)
C16 C11 C12 Cl1 -178.55(18)
C10 C11 C12 Cl1 5.6(3)
C11 C12 C13 C14 -0.6(4)
Cl1 C12 C13 C14 179.5(2)
C12 C13 C14 C15 -1.1(4)
C12 C13 C14 Cl2 178.5(2)
C13 C14 C15 C16 1.7(4)
Cl2 C14 C15 C16 -177.9(2)
C14 C15 C16 C11 -0.7(4)
C12 C11 C16 C15 -0.9(4)
C10 C11 C16 C15 174.7(2)
C18 O1 C17 O2 -1.4(4)
C18 O1 C17 C2 178.7(2)
C1 C2 C17 O2 9.3(4)
C3 C2 C17 O2 -171.8(3)
C1 C2 C17 O1 -170.9(2)
C3 C2 C17 O1 8.1(4)
C17 O1 C18 C19 176.4(3)
